data_4105025
loop_
_publ_author_name
'Jian Tian'
'Praveen K. Thallapally'
'Scott J. Dalgarno'
'Jerry L. Atwood'

_publ_section_title
;
 Free Transport of Water and CO2 in Nonporous Hydrophobic Clarithromycin
 Form II Crystals
;
_journal_name_full 'Journal of the American Chemical Society'
_journal_page_first 13216
_journal_page_last 13217
_journal_paper_doi 10.1021/ja904658p
_journal_volume 131
_journal_year 2009
_chemical_formula_sum 'C38 H69 N O13'
_chemical_formula_weight 747.94
_chemical_name_common 'Sublimed clarithromycin'
_chemical_name_systematic
;
 ?
;
_space_group_IT_number 19
_symmetry_cell_setting orthorhombic
_symmetry_space_group_name_Hall 'P 2ac 2ab'
_symmetry_space_group_name_H-M 'P 21 21 21'
_atom_sites_solution_hydrogens geom
_atom_sites_solution_primary direct
_atom_sites_solution_secondary difmap
_audit_creation_method SHELXL-97
_cell_angle_alpha 90.00
_cell_angle_beta 90.00
_cell_angle_gamma 90.00
_cell_formula_units_Z 4
_cell_length_a 8.7956(14)
_cell_length_b 20.014(3)
_cell_length_c 23.863(4)
_cell_measurement_temperature 173(2)
_cell_volume 4200.7(12)
_computing_cell_refinement 'SAINT (Bruker, 1998)'
_computing_data_collection 'Apex II'
_computing_data_reduction 'SAINT (Bruker, 1998)'
_computing_molecular_graphics 'XSeed (Barbour, 2001)'
_computing_publication_material 'local program'
_computing_structure_refinement 'SHELXL-97 (Sheldrick, 1997)'
_computing_structure_solution 'SHELXS-97 (Sheldrick, 1990)'
_diffrn_ambient_temperature 173(2)
_diffrn_measured_fraction_theta_full 0.996
_diffrn_measured_fraction_theta_max 0.996
_diffrn_measurement_device_type 'Bruker SMART 1000'
_diffrn_radiation_monochromator graphite
_diffrn_radiation_source 'fine-focus sealed tube'
_diffrn_radiation_type MoK\a
_diffrn_radiation_wavelength 0.71073
_diffrn_reflns_av_R_equivalents 0.0666
_diffrn_reflns_av_sigmaI/netI 0.0830
_diffrn_reflns_limit_h_max 11
_diffrn_reflns_limit_h_min -7
_diffrn_reflns_limit_k_max 25
_diffrn_reflns_limit_k_min -25
_diffrn_reflns_limit_l_max 30
_diffrn_reflns_limit_l_min -30
_diffrn_reflns_number 30247
_diffrn_reflns_theta_full 27.14
_diffrn_reflns_theta_max 27.14
_diffrn_reflns_theta_min 1.71
_exptl_absorpt_coefficient_mu 0.088
_exptl_absorpt_correction_T_max 0.9465
_exptl_absorpt_correction_T_min 0.8952
_exptl_absorpt_correction_type multi-scan
_exptl_absorpt_process_details Bruker-SADABS
_exptl_crystal_colour Colourless
_exptl_crystal_density_diffrn 1.183
_exptl_crystal_description Prism
_exptl_crystal_F_000 1632
_exptl_crystal_size_max 0.40
_exptl_crystal_size_mid 0.35
_exptl_crystal_size_min 0.26
_refine_diff_density_max 0.548
_refine_diff_density_min -0.177
_refine_diff_density_rms 0.045
_refine_ls_abs_structure_details 'Flack H D (1983), Acta Cryst. A39, 876-881'
_refine_ls_abs_structure_Flack 1.2(10)
_refine_ls_extinction_method none
_refine_ls_goodness_of_fit_ref 1.043
_refine_ls_hydrogen_treatment constr
_refine_ls_matrix_type full
_refine_ls_number_parameters 487
_refine_ls_number_reflns 9234
_refine_ls_number_restraints 0
_refine_ls_restrained_S_all 1.043
_refine_ls_R_factor_all 0.1031
_refine_ls_R_factor_gt 0.0616
_refine_ls_shift/su_max 0.000
_refine_ls_shift/su_mean 0.000
_refine_ls_structure_factor_coef Fsqd
_refine_ls_weighting_details 'calc w=1/[\s^2^(Fo^2^)+(0.0481P)^2^+0.4757P] where P=(Fo^2^+2Fc^2^)/3'
_refine_ls_weighting_scheme calc
_refine_ls_wR_factor_gt 0.1100
_refine_ls_wR_factor_ref 0.1226
_reflns_number_gt 6383
_reflns_number_total 9234
_reflns_threshold_expression >2sigma(I)
_cod_data_source_file ja904658p_si_002.cif
_cod_data_source_block clarisub
_cod_database_code 4105025

loop_
_symmetry_equiv_pos_as_xyz
'x, y, z'
'-x+1/2, -y, z+1/2'
'x+1/2, -y+1/2, -z'
'-x, y+1/2, -z+1/2'

loop_
_atom_site_label
_atom_site_type_symbol
_atom_site_fract_x
_atom_site_fract_y
_atom_site_fract_z
_atom_site_U_iso_or_equiv
_atom_site_adp_type
_atom_site_occupancy
_atom_site_symmetry_multiplicity
_atom_site_calc_flag
_atom_site_refinement_flags
O1 O 0.4453(2) 0.62236(9) 0.03072(8) 0.0308(5) Uani 1 1 d .
O2 O 0.5661(2) 0.42360(9) 0.12539(7) 0.0292(4) Uani 1 1 d .
O3 O 0.8198(2) 0.45986(8) 0.12733(7) 0.0260(4) Uani 1 1 d .
O4 O 1.0196(2) 0.70486(9) 0.38655(7) 0.0315(5) Uani 1 1 d .
H4 H 0.9894 0.6803 0.4128 0.038 Uiso 1 1 calc R
O5 O 1.0481(2) 0.57551(9) 0.27859(7) 0.0273(4) Uani 1 1 d .
O6 O 0.6548(2) 0.64856(9) 0.08142(7) 0.0286(5) Uani 1 1 d .
O7 O 0.6033(2) 0.60265(9) 0.22740(8) 0.0298(5) Uani 1 1 d .
O8 O 0.7455(2) 0.64304(10) 0.37137(9) 0.0357(5) Uani 1 1 d .
H8 H 0.6520 0.6515 0.3710 0.043 Uiso 1 1 calc R
O9 O 0.5527(2) 0.38301(9) -0.02521(8) 0.0348(5) Uani 1 1 d .
H9 H 0.6304 0.4009 -0.0391 0.042 Uiso 1 1 calc R
O10 O 0.8285(2) 0.39924(10) 0.01575(8) 0.0352(5) Uani 1 1 d .
C11 C 0.6558(3) 0.60053(13) 0.12661(11) 0.0240(6) Uani 1 1 d .
H11 H 0.5986 0.5599 0.1142 0.029 Uiso 1 1 calc R
O12 O 0.4869(2) 0.70371(11) 0.31937(9) 0.0433(6) Uani 1 1 d .
O13 O 0.8606(2) 0.50079(10) 0.29484(8) 0.0378(5) Uani 1 1 d .
C14 C 0.6542(3) 0.67735(14) -0.01453(12) 0.0313(7) Uani 1 1 d .
H14 H 0.6110 0.7219 -0.0042 0.038 Uiso 1 1 calc R
C15 C 0.6063(3) 0.62655(13) 0.02887(11) 0.0288(7) Uani 1 1 d .
H15 H 0.6513 0.5819 0.0201 0.035 Uiso 1 1 calc R
C16 C 0.8201(3) 0.57950(13) 0.14172(11) 0.0253(6) Uani 1 1 d .
H16 H 0.8604 0.6131 0.1690 0.030 Uiso 1 1 calc R
O17 O 0.8160(2) 0.68214(12) -0.01640(9) 0.0451(6) Uani 1 1 d .
H17 H 0.8436 0.6924 -0.0490 0.054 Uiso 1 1 calc R
N18 N 0.6534(3) 0.69926(11) -0.11610(9) 0.0333(6) Uani 1 1 d .
C19 C 1.0460(3) 0.60013(13) 0.33667(11) 0.0259(6) Uani 1 1 d .
H19 H 0.9730 0.5727 0.3591 0.031 Uiso 1 1 calc R
C20 C 0.7423(3) 0.73888(13) 0.30714(12) 0.0285(7) Uani 1 1 d .
H20 H 0.8013 0.7588 0.2755 0.034 Uiso 1 1 calc R
C21 C 0.5372(3) 0.43252(13) 0.06611(11) 0.0271(7) Uani 1 1 d .
H21 H 0.5994 0.4709 0.0521 0.033 Uiso 1 1 calc R
C22 C 1.0740(3) 0.71365(14) 0.29027(11) 0.0300(7) Uani 1 1 d .
H22A H 1.0477 0.7610 0.2940 0.045 Uiso 1 1 calc R
H22B H 1.0456 0.6980 0.2528 0.045 Uiso 1 1 calc R
H22C H 1.1837 0.7079 0.2957 0.045 Uiso 1 1 calc R
C23 C 0.5910(3) 0.65635(14) -0.07143(11) 0.0280(7) Uani 1 1 d .
H23 H 0.6307 0.6103 -0.0787 0.034 Uiso 1 1 calc R
C24 C 0.9789(3) 0.50357(13) 0.20384(11) 0.0264(6) Uani 1 1 d .
H24 H 1.0569 0.5335 0.1865 0.032 Uiso 1 1 calc R
C25 C 0.9884(3) 0.67329(13) 0.33433(11) 0.0258(6) Uani 1 1 d .
C26 C 0.5655(3) 0.63446(13) 0.17520(12) 0.0274(6) Uani 1 1 d .
C27 C 0.3772(3) 0.60196(14) -0.02157(11) 0.0278(7) Uani 1 1 d .
H27 H 0.4152 0.5564 -0.0315 0.033 Uiso 1 1 calc R
C28 C 0.7701(3) 0.34503(14) 0.10652(12) 0.0334(7) Uani 1 1 d .
H28A H 0.7165 0.3057 0.1220 0.040 Uiso 1 1 calc R
H28B H 0.8803 0.3385 0.1130 0.040 Uiso 1 1 calc R
C29 C 0.9533(3) 0.52587(13) 0.26403(12) 0.0270(7) Uani 1 1 d .
C30 C 0.8285(3) 0.51045(12) 0.17019(11) 0.0246(6) Uani 1 1 d .
H30 H 0.7404 0.5053 0.1963 0.030 Uiso 1 1 calc R
C31 C 0.8161(3) 0.67166(13) 0.32274(11) 0.0265(6) Uani 1 1 d .
H31 H 0.7987 0.6403 0.2908 0.032 Uiso 1 1 calc R
C32 C 0.3701(3) 0.45036(15) 0.06144(13) 0.0380(8) Uani 1 1 d .
H32A H 0.3087 0.4150 0.0786 0.057 Uiso 1 1 calc R
H32B H 0.3425 0.4549 0.0218 0.057 Uiso 1 1 calc R
H32C H 0.3512 0.4927 0.0809 0.057 Uiso 1 1 calc R
C33 C 0.2081(3) 0.59839(16) -0.01132(13) 0.0406(8) Uani 1 1 d .
H33A H 0.1874 0.5666 0.0190 0.061 Uiso 1 1 calc R
H33B H 0.1568 0.5836 -0.0456 0.061 Uiso 1 1 calc R
H33C H 0.1704 0.6427 -0.0007 0.061 Uiso 1 1 calc R
C34 C 0.5794(4) 0.76493(14) -0.11787(14) 0.0455(9) Uani 1 1 d .
H34A H 0.6344 0.7942 -0.1438 0.068 Uiso 1 1 calc R
H34B H 0.5801 0.7847 -0.0803 0.068 Uiso 1 1 calc R
H34C H 0.4741 0.7597 -0.1306 0.068 Uiso 1 1 calc R
C35 C 0.4200(3) 0.65000(14) -0.06757(11) 0.0300(7) Uani 1 1 d .
H35A H 0.3748 0.6943 -0.0598 0.036 Uiso 1 1 calc R
H35B H 0.3792 0.6338 -0.1038 0.036 Uiso 1 1 calc R
C36 C 0.5780(3) 0.37023(13) 0.03277(12) 0.0289(7) Uani 1 1 d .
H36 H 0.5085 0.3333 0.0446 0.035 Uiso 1 1 calc R
C37 C 0.5810(3) 0.72679(14) 0.28728(13) 0.0322(7) Uani 1 1 d .
C38 C 0.7416(3) 0.34782(14) 0.04340(12) 0.0323(7) Uani 1 1 d .
C39 C 0.7726(4) 0.27961(15) 0.01604(14) 0.0499(10) Uani 1 1 d .
H39A H 0.7585 0.2832 -0.0246 0.075 Uiso 1 1 calc R
H39B H 0.7018 0.2464 0.0312 0.075 Uiso 1 1 calc R
H39C H 0.8772 0.2658 0.0241 0.075 Uiso 1 1 calc R
C40 C 1.2046(3) 0.59087(15) 0.36002(12) 0.0346(7) Uani 1 1 d .
H40A H 1.2779 0.6153 0.3361 0.042 Uiso 1 1 calc R
H40B H 1.2092 0.6105 0.3981 0.042 Uiso 1 1 calc R
C41 C 0.9251(3) 0.58044(15) 0.09022(12) 0.0344(7) Uani 1 1 d .
H41A H 0.8915 0.5465 0.0634 0.052 Uiso 1 1 calc R
H41B H 1.0296 0.5708 0.1019 0.052 Uiso 1 1 calc R
H41C H 0.9210 0.6246 0.0725 0.052 Uiso 1 1 calc R
C42 C 0.6200(3) 0.70710(13) 0.18273(12) 0.0340(7) Uani 1 1 d .
H42A H 0.7297 0.7064 0.1919 0.041 Uiso 1 1 calc R
H42B H 0.6085 0.7306 0.1465 0.041 Uiso 1 1 calc R
C43 C 0.7367(4) 0.79003(14) 0.35499(13) 0.0386(8) Uani 1 1 d .
H43A H 0.6793 0.7714 0.3865 0.058 Uiso 1 1 calc R
H43B H 0.6868 0.8309 0.3418 0.058 Uiso 1 1 calc R
H43C H 0.8404 0.8005 0.3672 0.058 Uiso 1 1 calc R
C44 C 0.7191(3) 0.40661(13) 0.13828(12) 0.0282(7) Uani 1 1 d .
H44 H 0.7246 0.3963 0.1792 0.034 Uiso 1 1 calc R
C45 C 1.2506(4) 0.51819(16) 0.36302(14) 0.0464(9) Uani 1 1 d .
H45A H 1.1768 0.4935 0.3858 0.070 Uiso 1 1 calc R
H45B H 1.3516 0.5146 0.3801 0.070 Uiso 1 1 calc R
H45C H 1.2532 0.4993 0.3251 0.070 Uiso 1 1 calc R
C46 C 0.5371(4) 0.74799(14) 0.22811(13) 0.0366(8) Uani 1 1 d .
H46 H 0.4254 0.7405 0.2235 0.044 Uiso 1 1 calc R
C47 C 0.3963(3) 0.63197(17) 0.16183(13) 0.0444(9) Uani 1 1 d .
H47A H 0.3662 0.5857 0.1542 0.067 Uiso 1 1 calc R
H47B H 0.3754 0.6596 0.1288 0.067 Uiso 1 1 calc R
H47C H 0.3384 0.6491 0.1939 0.067 Uiso 1 1 calc R
C48 C 0.5686(5) 0.82292(14) 0.21964(15) 0.0536(10) Uani 1 1 d .
H48A H 0.5198 0.8484 0.2497 0.080 Uiso 1 1 calc R
H48B H 0.5274 0.8372 0.1834 0.080 Uiso 1 1 calc R
H48C H 0.6785 0.8309 0.2204 0.080 Uiso 1 1 calc R
C49 C 0.6436(4) 0.66712(16) -0.17104(12) 0.0469(9) Uani 1 1 d .
H49A H 0.5365 0.6611 -0.1812 0.070 Uiso 1 1 calc R
H49B H 0.6939 0.6235 -0.1696 0.070 Uiso 1 1 calc R
H49C H 0.6937 0.6953 -0.1991 0.070 Uiso 1 1 calc R
C50 C 0.9889(4) 0.3956(2) 0.01839(17) 0.0622(11) Uani 1 1 d .
H50A H 1.0218 0.3996 0.0575 0.093 Uiso 1 1 calc R
H50B H 1.0330 0.4322 -0.0036 0.093 Uiso 1 1 calc R
H50C H 1.0230 0.3527 0.0031 0.093 Uiso 1 1 calc R
C51 C 1.0429(4) 0.43216(15) 0.20567(14) 0.0476(9) Uani 1 1 d .
H51A H 1.1381 0.4319 0.2270 0.071 Uiso 1 1 calc R
H51B H 1.0621 0.4165 0.1674 0.071 Uiso 1 1 calc R
H51C H 0.9691 0.4025 0.2238 0.071 Uiso 1 1 calc R
C52 C 0.5083(4) 0.54958(17) 0.24661(15) 0.0498(9) Uani 1 1 d .
H52A H 0.4084 0.5675 0.2569 0.075 Uiso 1 1 calc R
H52B H 0.5549 0.5284 0.2794 0.075 Uiso 1 1 calc R
H52C H 0.4965 0.5164 0.2167 0.075 Uiso 1 1 calc R

loop_
_atom_site_aniso_label
_atom_site_aniso_U_11
_atom_site_aniso_U_22
_atom_site_aniso_U_33
_atom_site_aniso_U_23
_atom_site_aniso_U_13
_atom_site_aniso_U_12
O1 0.0300(12) 0.0396(11) 0.0227(11) -0.0041(9) -0.0001(9) -0.0034(9)
O2 0.0298(12) 0.0340(10) 0.0239(11) 0.0005(9) 0.0013(9) -0.0022(9)
O3 0.0295(11) 0.0301(10) 0.0185(10) -0.0054(8) -0.0002(9) -0.0021(9)
O4 0.0440(13) 0.0316(10) 0.0189(10) -0.0035(8) -0.0010(9) -0.0113(9)
O5 0.0303(11) 0.0323(10) 0.0192(10) -0.0041(8) -0.0001(8) -0.0067(9)
O6 0.0339(12) 0.0308(10) 0.0212(11) -0.0021(8) -0.0032(9) -0.0015(9)
O7 0.0353(12) 0.0331(10) 0.0211(11) -0.0018(9) 0.0022(9) -0.0018(9)
O8 0.0320(12) 0.0365(11) 0.0385(13) 0.0053(10) 0.0113(10) -0.0063(10)
O9 0.0377(13) 0.0420(12) 0.0247(11) -0.0003(9) -0.0075(9) -0.0059(10)
O10 0.0293(12) 0.0468(12) 0.0293(12) -0.0008(10) -0.0018(9) 0.0012(10)
C11 0.0276(16) 0.0251(13) 0.0194(15) 0.0006(12) -0.0019(12) -0.0021(12)
O12 0.0288(12) 0.0580(14) 0.0433(14) -0.0071(11) 0.0101(11) -0.0043(11)
O13 0.0479(14) 0.0402(12) 0.0253(11) -0.0010(10) 0.0010(10) -0.0171(11)
C14 0.0317(18) 0.0339(15) 0.0284(17) 0.0018(13) -0.0033(14) -0.0041(13)
C15 0.0344(18) 0.0305(15) 0.0215(16) 0.0006(12) 0.0027(13) 0.0008(13)
C16 0.0259(16) 0.0278(14) 0.0222(15) -0.0016(12) -0.0028(13) -0.0002(13)
O17 0.0339(13) 0.0673(15) 0.0341(13) 0.0140(12) -0.0033(10) -0.0161(11)
N18 0.0398(16) 0.0361(14) 0.0240(14) 0.0071(11) -0.0029(12) -0.0057(12)
C19 0.0302(17) 0.0327(15) 0.0147(14) -0.0056(12) 0.0019(12) -0.0062(13)
C20 0.0285(17) 0.0335(15) 0.0235(16) -0.0043(13) 0.0028(13) -0.0045(13)
C21 0.0268(17) 0.0289(15) 0.0256(16) 0.0036(12) -0.0067(13) -0.0065(13)
C22 0.0304(17) 0.0354(15) 0.0241(16) 0.0026(13) 0.0057(13) -0.0074(14)
C23 0.0329(18) 0.0281(14) 0.0230(16) 0.0027(12) -0.0026(12) -0.0007(13)
C24 0.0275(16) 0.0299(14) 0.0217(15) -0.0038(12) -0.0033(12) 0.0047(13)
C25 0.0268(16) 0.0318(15) 0.0189(14) -0.0043(12) 0.0000(12) -0.0072(12)
C26 0.0249(16) 0.0322(15) 0.0252(16) -0.0036(12) -0.0038(12) 0.0034(13)
C27 0.0279(17) 0.0360(15) 0.0195(15) -0.0048(12) -0.0034(12) -0.0031(13)
C28 0.041(2) 0.0299(15) 0.0291(18) -0.0026(13) -0.0082(14) -0.0010(14)
C29 0.0359(18) 0.0230(14) 0.0222(16) 0.0005(12) -0.0054(14) 0.0031(13)
C30 0.0283(16) 0.0272(14) 0.0183(14) -0.0053(12) -0.0006(12) 0.0011(12)
C31 0.0294(17) 0.0280(15) 0.0220(15) -0.0053(13) 0.0043(13) -0.0074(12)
C32 0.0331(19) 0.0404(17) 0.040(2) 0.0035(15) -0.0046(15) -0.0055(14)
C33 0.0339(19) 0.054(2) 0.0344(19) 0.0002(16) -0.0015(14) -0.0011(16)
C34 0.060(2) 0.0386(18) 0.038(2) 0.0126(15) -0.0073(17) -0.0098(17)
C35 0.0363(19) 0.0321(15) 0.0216(16) -0.0017(13) -0.0028(13) -0.0045(14)
C36 0.0358(18) 0.0276(14) 0.0233(16) 0.0032(12) -0.0074(13) -0.0065(13)
C37 0.0328(19) 0.0310(16) 0.0329(18) -0.0113(13) 0.0067(14) 0.0035(14)
C38 0.0417(19) 0.0285(15) 0.0268(17) -0.0043(13) -0.0059(14) 0.0050(14)
C39 0.072(3) 0.0409(19) 0.036(2) -0.0157(16) -0.0196(18) 0.0176(18)
C40 0.0344(19) 0.0469(18) 0.0225(16) -0.0046(14) -0.0033(13) 0.0020(14)
C41 0.0291(18) 0.0454(17) 0.0286(17) 0.0061(14) 0.0049(13) -0.0010(14)
C42 0.0448(19) 0.0318(15) 0.0255(17) -0.0018(13) -0.0005(14) 0.0053(14)
C43 0.045(2) 0.0297(16) 0.041(2) -0.0072(15) -0.0012(16) -0.0029(15)
C44 0.0367(18) 0.0267(14) 0.0210(16) 0.0008(12) -0.0066(13) -0.0016(13)
C45 0.043(2) 0.055(2) 0.041(2) 0.0159(17) 0.0011(17) 0.0034(17)
C46 0.0345(19) 0.0393(17) 0.0362(18) -0.0108(15) -0.0034(15) 0.0142(14)
C47 0.0328(19) 0.072(2) 0.0284(18) -0.0124(16) 0.0005(14) 0.0089(17)
C48 0.078(3) 0.0373(18) 0.045(2) -0.0045(16) -0.011(2) 0.0204(18)
C49 0.057(2) 0.059(2) 0.0254(18) 0.0074(16) 0.0101(16) -0.0019(17)
C50 0.037(2) 0.086(3) 0.064(3) -0.010(2) 0.0043(19) 0.003(2)
C51 0.052(2) 0.0486(19) 0.042(2) -0.0174(16) -0.0186(17) 0.0228(17)
C52 0.042(2) 0.050(2) 0.057(2) 0.0077(17) 0.0215(17) -0.0007(16)

loop_
_atom_type_symbol
_atom_type_description
_atom_type_scat_dispersion_real
_atom_type_scat_dispersion_imag
_atom_type_scat_source
C C 0.0033 0.0016 'International Tables Vol C Tables 4.2.6.8 and 6.1.1.4'
H H 0.0000 0.0000 'International Tables Vol C Tables 4.2.6.8 and 6.1.1.4'
N N 0.0061 0.0033 'International Tables Vol C Tables 4.2.6.8 and 6.1.1.4'
O O 0.0106 0.0060 'International Tables Vol C Tables 4.2.6.8 and 6.1.1.4'

loop_
_geom_angle_atom_site_label_1
_geom_angle_atom_site_label_2
_geom_angle_atom_site_label_3
_geom_angle
C15 O1 C27 113.8(2)
C44 O2 C21 114.0(2)
C44 O3 C30 115.6(2)
C29 O5 C19 119.0(2)
C15 O6 C11 117.55(19)
C52 O7 C26 118.2(2)
C50 O10 C38 118.2(2)
O6 C11 C16 111.1(2)
O6 C11 C26 105.18(19)
C16 C11 C26 114.8(2)
O17 C14 C15 110.1(2)
O17 C14 C23 110.7(2)
C15 C14 C23 108.9(2)
O6 C15 O1 107.2(2)
O6 C15 C14 108.6(2)
O1 C15 C14 109.8(2)
C41 C16 C30 109.5(2)
C41 C16 C11 111.8(2)
C30 C16 C11 113.0(2)
C49 N18 C34 110.0(2)
C49 N18 C23 111.7(2)
C34 N18 C23 112.1(2)
O5 C19 C40 107.1(2)
O5 C19 C25 106.6(2)
C40 C19 C25 115.5(2)
C37 C20 C43 108.0(2)
C37 C20 C31 109.3(2)
C43 C20 C31 114.6(2)
O2 C21 C32 105.7(2)
O2 C21 C36 111.6(2)
C32 C21 C36 112.5(2)
N18 C23 C35 117.6(2)
N18 C23 C14 110.3(2)
C35 C23 C14 109.3(2)
C29 C24 C51 107.5(2)
C29 C24 C30 109.6(2)
C51 C24 C30 114.1(2)
O4 C25 C22 105.9(2)
O4 C25 C31 110.9(2)
C22 C25 C31 111.9(2)
O4 C25 C19 108.9(2)
C22 C25 C19 111.3(2)
C31 C25 C19 107.9(2)
O7 C26 C47 113.1(2)
O7 C26 C42 104.2(2)
C47 C26 C42 111.0(2)
O7 C26 C11 109.5(2)
C47 C26 C11 109.1(2)
C42 C26 C11 109.8(2)
O1 C27 C35 110.2(2)
O1 C27 C33 106.4(2)
C35 C27 C33 113.3(2)
C44 C28 C38 114.5(2)
O13 C29 O5 124.7(3)
O13 C29 C24 123.6(3)
O5 C29 C24 111.7(2)
O3 C30 C16 108.3(2)
O3 C30 C24 110.5(2)
C16 C30 C24 110.4(2)
O8 C31 C20 111.2(2)
O8 C31 C25 106.8(2)
C20 C31 C25 116.1(2)
C27 C35 C23 110.3(2)
O9 C36 C21 108.9(2)
O9 C36 C38 111.2(2)
C21 C36 C38 112.1(2)
O12 C37 C20 120.0(3)
O12 C37 C46 121.0(3)
C20 C37 C46 118.8(3)
O10 C38 C36 102.4(2)
O10 C38 C28 113.0(2)
C36 C38 C28 109.2(2)
O10 C38 C39 110.2(3)
C36 C38 C39 110.9(2)
C28 C38 C39 110.9(2)
C45 C40 C19 112.5(2)
C46 C42 C26 115.9(2)
O3 C44 O2 111.9(2)
O3 C44 C28 109.6(2)
O2 C44 C28 111.5(2)
C37 C46 C48 110.3(3)
C37 C46 C42 112.6(2)
C48 C46 C42 109.9(3)

loop_
_geom_bond_atom_site_label_1
_geom_bond_atom_site_label_2
_geom_bond_distance
O1 C15 1.420(3)
O1 C27 1.443(3)
O2 C44 1.422(3)
O2 C21 1.448(3)
O3 C44 1.410(3)
O3 C30 1.441(3)
O4 C25 1.424(3)
O5 C29 1.342(3)
O5 C19 1.471(3)
O6 C15 1.396(3)
O6 C11 1.445(3)
O7 C52 1.427(4)
O7 C26 1.438(3)
O8 C31 1.435(3)
O9 C36 1.425(3)
O10 C50 1.414(4)
O10 C38 1.442(3)
C11 C16 1.548(4)
C11 C26 1.561(4)
O12 C37 1.219(3)
O13 C29 1.207(3)
C14 O17 1.427(4)
C14 C15 1.511(4)
C14 C23 1.526(4)
C16 C41 1.537(4)
C16 C30 1.542(4)
N18 C49 1.463(4)
N18 C34 1.467(4)
N18 C23 1.475(3)
C19 C40 1.513(4)
C19 C25 1.550(4)
C20 C37 1.515(4)
C20 C43 1.534(4)
C20 C31 1.539(4)
C21 C32 1.517(4)
C21 C36 1.522(4)
C22 C25 1.525(4)
C23 C35 1.512(4)
C24 C29 1.521(4)
C24 C51 1.537(4)
C24 C30 1.554(4)
C25 C31 1.542(4)
C26 C47 1.523(4)
C26 C42 1.541(4)
C27 C35 1.507(4)
C27 C33 1.509(4)
C28 C44 1.515(4)
C28 C38 1.528(4)
C36 C38 1.528(4)
C37 C46 1.524(4)
C38 C39 1.538(4)
C40 C45 1.512(4)
C42 C46 1.540(4)
C46 C48 1.538(4)
